data_4317179
loop_
_publ_author_name
'Christopher J. Whiteoak'
'Rafael Torres Martin de Rosales'
'Andrew J. P. White'
'George J. P. Britovsek'

_publ_section_title
;
 Iron(II) Complexes with Tetradentate Bis(aminophenolate) Ligands:
 Synthesis and Characterization, Solution Behavior, and Reactivity with O2
;
_journal_name_full 'Inorganic Chemistry'
_journal_page_first 11106
_journal_page_last 11117
_journal_paper_doi 10.1021/ic1016998
_journal_volume 49
_journal_year 2010
_chemical_formula_moiety 'C72 H80 Cl8 Fe4 N8 O9, 3(C6 H6)'
_chemical_formula_sum 'C90 H98 Cl8 Fe4 N8 O9'
_chemical_formula_weight 1942.76
_chemical_name_systematic
; 
 ? 
;
_space_group_IT_number 14
_symmetry_cell_setting monoclinic
_symmetry_space_group_name_Hall '-P 2ybc'
_symmetry_space_group_name_H-M 'P 1 21/c 1'
_atom_sites_solution_hydrogens geom
_atom_sites_solution_primary direct
_atom_sites_solution_secondary difmap
_audit_creation_method SHELXL-97
_cell_angle_alpha 90.00
_cell_angle_beta 117.308(17)
_cell_angle_gamma 90.00
_cell_formula_units_Z 4
_cell_length_a 29.257(4)
_cell_length_b 12.9382(9)
_cell_length_c 27.262(4)
_cell_measurement_reflns_used 2575
_cell_measurement_temperature 173
_cell_measurement_theta_max 28.9254
_cell_measurement_theta_min 4.0951
_cell_volume 9169(2)
_computing_cell_refinement 'CrysAlis RED, Oxford Diffraction Ltd'
_computing_data_collection 'CrysAlis CCD, Oxford Diffraction Ltd'
_computing_data_reduction 'CrysAlis RED, Oxford Diffraction Ltd'
_computing_molecular_graphics 'Bruker SHELXTL'
_computing_publication_material 'Bruker SHELXTL'
_computing_structure_refinement 'SHELXL-97 (Sheldrick, 1997)'
_computing_structure_solution 'SHELXS-97 (Sheldrick, 1990)'
_diffrn_ambient_temperature 173
_diffrn_detector_area_resol_mean 15.9863
_diffrn_measured_fraction_theta_full 0.981
_diffrn_measured_fraction_theta_max 0.836
_diffrn_measurement_device_type 'OD Xcalibur 3'
_diffrn_measurement_method 'omega scans'
_diffrn_radiation_monochromator graphite
_diffrn_radiation_source 'Enhance (Mo) X-ray Source'
_diffrn_radiation_type MoK\a
_diffrn_radiation_wavelength 0.71073
_diffrn_reflns_av_R_equivalents 0.3540
_diffrn_reflns_av_sigmaI/netI 0.9969
_diffrn_reflns_limit_h_max 37
_diffrn_reflns_limit_h_min -39
_diffrn_reflns_limit_k_max 13
_diffrn_reflns_limit_k_min -16
_diffrn_reflns_limit_l_max 35
_diffrn_reflns_limit_l_min -35
_diffrn_reflns_number 54390
_diffrn_reflns_theta_full 25.00
_diffrn_reflns_theta_max 28.99
_diffrn_reflns_theta_min 4.10
_exptl_absorpt_coefficient_mu 0.913
_exptl_absorpt_correction_T_max 0.981
_exptl_absorpt_correction_T_min 0.930
_exptl_absorpt_correction_type analytical
_exptl_absorpt_process_details
; 
CrysAlisPro, Oxford Diffraction Ltd., 
Version 1.171.33.55 (release 05-01-2010 CrysAlis171 .NET) 
(compiled Jan  5 2010,16:28:46) 
Analytical numeric absorption correction using a multifaceted crystal 
model based on expressions derived by R.C. Clark & J.S. Reid. 
(Clark, R. C. & Reid, J. S. (1995). Acta Cryst. A51, 887-897) 
;
_exptl_crystal_colour 'Light brown'
_exptl_crystal_density_diffrn 1.407
_exptl_crystal_density_method 'not measured'
_exptl_crystal_description 'blocky needles'
_exptl_crystal_F_000 4024
_exptl_crystal_size_max 0.12
_exptl_crystal_size_mid 0.03
_exptl_crystal_size_min 0.02
_refine_diff_density_max 0.443
_refine_diff_density_min -0.334
_refine_diff_density_rms 0.077
_refine_ls_extinction_method none
_refine_ls_goodness_of_fit_ref 0.545
_refine_ls_hydrogen_treatment constr
_refine_ls_matrix_type full
_refine_ls_number_parameters 431
_refine_ls_number_reflns 20351
_refine_ls_number_restraints 18
_refine_ls_restrained_S_all 0.556
_refine_ls_R_factor_all 0.4443
_refine_ls_R_factor_gt 0.0637
_refine_ls_shift/su_max 0.003
_refine_ls_shift/su_mean 0.000
_refine_ls_structure_factor_coef Fsqd
_refine_ls_weighting_details 'calc w=1/[\s^2^(Fo^2^)+(0.0261P)^2^+0.0000P] where P=(Fo^2^+2Fc^2^)/3'
_refine_ls_weighting_scheme calc
_refine_ls_wR_factor_gt 0.0962
_refine_ls_wR_factor_ref 0.1430
_reflns_number_gt 2373
_reflns_number_total 20351
_reflns_threshold_expression >2sigma(I)
_cod_data_source_file ic1016998_si_001_8.cif
_cod_data_source_block '[{(SalanCl)Fe(mu-O,O-SalanCl)Fe}2(mu-O)]'
_cod_depositor_comments
;
The following automatic conversions were performed:

'_symmetry_cell_setting' value 'Monoclinic' changed to 'monoclinic'
according to the built-in table from CIF Core dictionary named
'cif_core.dic' version 2.4.1 from 2010-06-29.

Automatic conversion script
Id: cif_fix_values 1646 2011-03-28 12:23:43Z adriana 
;
_cod_original_cell_volume 9170(2)
_cod_database_code 4317179

loop_
_symmetry_equiv_pos_as_xyz
'x, y, z'
'-x, y+1/2, -z+1/2'
'-x, -y, -z'
'x, -y-1/2, z-1/2'

loop_
_atom_site_label
_atom_site_type_symbol
_atom_site_fract_x
_atom_site_fract_y
_atom_site_fract_z
_atom_site_U_iso_or_equiv
_atom_site_adp_type
_atom_site_occupancy
_atom_site_symmetry_multiplicity
_atom_site_calc_flag
_atom_site_refinement_flags
_atom_site_disorder_assembly
_atom_site_disorder_group
Fe1 Fe 0.31577(6) 0.18196(11) 0.80131(7) 0.0344(5) Uani 1 1 d . . .
Fe2 Fe 0.41293(6) 0.27901(12) 0.79570(8) 0.0404(5) Uani 1 1 d . . .
Fe3 Fe 0.18864(6) 0.16784(11) 0.69901(7) 0.0348(5) Uani 1 1 d . . .
Fe4 Fe 0.09159(6) 0.26503(11) 0.70599(8) 0.0399(5) Uani 1 1 d . . .
Cl1 Cl 0.36817(12) -0.2937(2) 0.71107(15) 0.0626(11) Uani 1 1 d . . .
Cl2 Cl 0.26117(11) 0.71519(19) 0.82169(14) 0.0702(10) Uani 1 1 d . . .
Cl3 Cl 0.59274(11) 0.3219(2) 1.09486(12) 0.0798(11) Uani 1 1 d . . .
Cl4 Cl 0.45408(17) 0.4357(4) 0.56056(19) 0.180(2) Uani 1 1 d U . .
Cl5 Cl 0.13247(12) -0.2988(2) 0.79912(16) 0.0710(12) Uani 1 1 d . . .
Cl6 Cl 0.19239(17) 0.6917(2) 0.60938(18) 0.1355(17) Uani 1 1 d U . .
Cl7 Cl 0.06548(15) 0.4988(3) 0.93787(16) 0.1063(14) Uani 1 1 d . . .
Cl8 Cl -0.05557(14) 0.3062(2) 0.39975(13) 0.1072(14) Uani 1 1 d U . .
O O 0.2528(3) 0.1513(3) 0.7496(4) 0.0284(14) Uiso 1 1 d . . .
O1 O 0.3617(2) 0.1389(5) 0.7708(3) 0.037(2) Uiso 1 1 d . . .
C1 C 0.3630(2) 0.0396(4) 0.7568(3) 0.039(3) Uiso 1 1 d G . .
C2 C 0.3559(2) 0.0126(5) 0.7044(3) 0.049(4) Uiso 1 1 d G . .
H2A H 0.3497 0.0648 0.6775 0.058 Uiso 1 1 calc R . .
C3 C 0.3578(2) -0.0906(5) 0.6913(2) 0.037(3) Uiso 1 1 d G . .
H3A H 0.3529 -0.1090 0.6555 0.045 Uiso 1 1 calc R . .
C4 C 0.3668(2) -0.1669(4) 0.7306(3) 0.042(3) Uiso 1 1 d G . .
C5 C 0.3740(2) -0.1399(5) 0.7830(3) 0.047(3) Uiso 1 1 d G . .
H5A H 0.3801 -0.1921 0.8099 0.057 Uiso 1 1 calc R . .
C6 C 0.3720(2) -0.0367(5) 0.7961(2) 0.035(3) Uiso 1 1 d G . .
C7 C 0.3835(4) -0.0071(8) 0.8530(4) 0.040(3) Uiso 1 1 d . . .
H7A H 0.4142 0.0382 0.8687 0.048 Uiso 1 1 calc R . .
H7B H 0.3915 -0.0699 0.8762 0.048 Uiso 1 1 calc R . .
N8 N 0.3386(3) 0.0491(6) 0.8547(4) 0.037(3) Uiso 1 1 d . . .
C9 C 0.3550(4) 0.0953(7) 0.9101(4) 0.051(3) Uiso 1 1 d . . .
H9A H 0.3863 0.1373 0.9205 0.061 Uiso 1 1 calc R . .
H9B H 0.3633 0.0396 0.9378 0.061 Uiso 1 1 calc R . .
C10 C 0.3127(4) 0.1626(7) 0.9100(5) 0.056(4) Uiso 1 1 d . . .
H10A H 0.2826 0.1191 0.9036 0.067 Uiso 1 1 calc R . .
H10B H 0.3249 0.1961 0.9466 0.067 Uiso 1 1 calc R . .
N11 N 0.2969(3) 0.2423(5) 0.8671(3) 0.028(2) Uiso 1 1 d . . .
C12 C 0.3282(3) 0.3381(6) 0.8923(4) 0.036(3) Uiso 1 1 d . . .
H12A H 0.3652 0.3218 0.9073 0.043 Uiso 1 1 calc R . .
H12B H 0.3219 0.3618 0.9232 0.043 Uiso 1 1 calc R . .
C13 C 0.3138(2) 0.4246(4) 0.8491(2) 0.034(3) Uiso 1 1 d G . .
C14 C 0.2947(2) 0.5196(5) 0.8551(2) 0.044(3) Uiso 1 1 d G . .
H14A H 0.2875 0.5310 0.8853 0.052 Uiso 1 1 calc R . .
C15 C 0.2861(2) 0.5979(4) 0.8169(3) 0.039(3) Uiso 1 1 d G . .
C16 C 0.2966(2) 0.5812(4) 0.7727(2) 0.036(3) Uiso 1 1 d G . .
H16A H 0.2907 0.6346 0.7466 0.043 Uiso 1 1 calc R . .
C17 C 0.3157(2) 0.4862(5) 0.7667(2) 0.032(3) Uiso 1 1 d G . .
H17A H 0.3228 0.4748 0.7365 0.039 Uiso 1 1 calc R . .
C18 C 0.3243(2) 0.4079(4) 0.8049(3) 0.030(3) Uiso 1 1 d G . .
O18 O 0.3409(2) 0.3141(5) 0.7980(3) 0.0344(19) Uiso 1 1 d . . .
C19 C 0.2950(4) -0.0237(8) 0.8410(4) 0.063(4) Uiso 1 1 d . . .
H19A H 0.3067 -0.0823 0.8666 0.094 Uiso 1 1 calc R . .
H19B H 0.2827 -0.0489 0.8031 0.094 Uiso 1 1 calc R . .
H19C H 0.2670 0.0121 0.8442 0.094 Uiso 1 1 calc R . .
C20 C 0.2418(4) 0.2654(8) 0.8447(5) 0.055(4) Uiso 1 1 d . . .
H20A H 0.2349 0.2930 0.8741 0.083 Uiso 1 1 calc R . .
H20B H 0.2219 0.2019 0.8300 0.083 Uiso 1 1 calc R . .
H20C H 0.2318 0.3166 0.8151 0.083 Uiso 1 1 calc R . .
O21 O 0.4350(3) 0.2174(5) 0.8711(3) 0.054(2) Uiso 1 1 d . . .
C21 C 0.4710(2) 0.2436(6) 0.9221(2) 0.054(4) Uiso 1 1 d G . .
C22 C 0.4925(3) 0.1665(4) 0.9617(3) 0.063(4) Uiso 1 1 d G . .
H22A H 0.4819 0.0968 0.9525 0.075 Uiso 1 1 calc R . .
C23 C 0.5294(3) 0.1916(5) 1.0148(3) 0.064(4) Uiso 1 1 d G . .
H23A H 0.5441 0.1390 1.0419 0.077 Uiso 1 1 calc R . .
C24 C 0.5449(2) 0.2937(6) 1.0282(2) 0.057(3) Uiso 1 1 d G . .
C25 C 0.5234(3) 0.3707(4) 0.9886(3) 0.049(3) Uiso 1 1 d G . .
H25A H 0.5340 0.4405 0.9978 0.058 Uiso 1 1 calc R . .
C26 C 0.4865(3) 0.3457(5) 0.9355(3) 0.037(3) Uiso 1 1 d G . .
C27 C 0.4656(4) 0.4319(8) 0.8940(5) 0.054(4) Uiso 1 1 d . . .
H27A H 0.4295 0.4453 0.8859 0.065 Uiso 1 1 calc R . .
H27B H 0.4856 0.4955 0.9105 0.065 Uiso 1 1 calc R . .
N28 N 0.4672(3) 0.4105(6) 0.8410(4) 0.035(3) Uiso 1 1 d . . .
C29 C 0.5202(4) 0.3813(7) 0.8517(4) 0.045(3) Uiso 1 1 d . . .
H29A H 0.5355 0.3336 0.8836 0.054 Uiso 1 1 calc R . .
H29B H 0.5421 0.4437 0.8604 0.054 Uiso 1 1 calc R . .
C30 C 0.5176(4) 0.3297(8) 0.8015(5) 0.051(4) Uiso 1 1 d . . .
H30A H 0.5063 0.3806 0.7710 0.061 Uiso 1 1 calc R . .
H30B H 0.5523 0.3053 0.8093 0.061 Uiso 1 1 calc R . .
N31 N 0.4823(3) 0.2429(6) 0.7843(4) 0.046(3) Uiso 1 1 d . . .
C32 C 0.4655(4) 0.2141(7) 0.7255(4) 0.040(3) Uiso 1 1 d . . .
H32A H 0.4416 0.1546 0.7156 0.048 Uiso 1 1 calc R . .
H32B H 0.4959 0.1923 0.7211 0.048 Uiso 1 1 calc R . .
C33 C 0.4387(3) 0.3042(4) 0.6859(3) 0.043(3) Uiso 1 1 d G . .
C34 C 0.4569(2) 0.3294(5) 0.6485(3) 0.073(4) Uiso 1 1 d G . .
H34A H 0.4860 0.2944 0.6498 0.088 Uiso 1 1 calc R . .
C35 C 0.4327(3) 0.4059(6) 0.6092(3) 0.069(4) Uiso 1 1 d G . .
C36 C 0.3901(3) 0.4571(4) 0.6073(3) 0.064(4) Uiso 1 1 d G . .
H36A H 0.3735 0.5094 0.5805 0.077 Uiso 1 1 calc R . .
C37 C 0.3719(2) 0.4319(5) 0.6447(3) 0.046(3) Uiso 1 1 d G . .
H37A H 0.3428 0.4670 0.6435 0.055 Uiso 1 1 calc R . .
C38 C 0.3961(3) 0.3555(5) 0.6840(3) 0.040(3) Uiso 1 1 d G . .
O38 O 0.3792(3) 0.3327(5) 0.7207(3) 0.052(2) Uiso 1 1 d . . .
C39 C 0.4515(4) 0.5053(7) 0.8077(5) 0.055(4) Uiso 1 1 d . . .
H39A H 0.4754 0.5613 0.8277 0.083 Uiso 1 1 calc R . .
H39B H 0.4167 0.5244 0.8008 0.083 Uiso 1 1 calc R . .
H39C H 0.4521 0.4934 0.7725 0.083 Uiso 1 1 calc R . .
C40 C 0.5064(4) 0.1474(8) 0.8157(5) 0.071(4) Uiso 1 1 d . . .
H40A H 0.5367 0.1300 0.8109 0.106 Uiso 1 1 calc R . .
H40B H 0.4816 0.0904 0.8020 0.106 Uiso 1 1 calc R . .
H40C H 0.5168 0.1586 0.8550 0.106 Uiso 1 1 calc R . .
O41 O 0.1457(2) 0.1276(5) 0.7338(3) 0.037(2) Uiso 1 1 d . . .
C41 C 0.1428(2) 0.0287(4) 0.7503(3) 0.028(3) Uiso 1 1 d G . .
C42 C 0.1495(2) 0.0081(4) 0.8032(3) 0.039(3) Uiso 1 1 d G . .
H42A H 0.1565 0.0630 0.8288 0.047 Uiso 1 1 calc R . .
C43 C 0.1461(2) -0.0928(5) 0.8187(2) 0.052(3) Uiso 1 1 d G . .
H43A H 0.1507 -0.1069 0.8549 0.062 Uiso 1 1 calc R . .
C44 C 0.1359(2) -0.1731(4) 0.7813(3) 0.033(3) Uiso 1 1 d G . .
C45 C 0.1292(2) -0.1525(4) 0.7283(3) 0.032(3) Uiso 1 1 d G . .
H45A H 0.1222 -0.2074 0.7027 0.038 Uiso 1 1 calc R . .
C46 C 0.1326(2) -0.0516(5) 0.7128(2) 0.028(3) Uiso 1 1 d G . .
C47 C 0.1254(3) -0.0263(7) 0.6558(4) 0.030(3) Uiso 1 1 d . . .
H47A H 0.1177 -0.0912 0.6342 0.036 Uiso 1 1 calc R . .
H47B H 0.0950 0.0193 0.6376 0.036 Uiso 1 1 calc R . .
N48 N 0.1694(3) 0.0244(6) 0.6533(4) 0.047(3) Uiso 1 1 d . . .
C49 C 0.1580(4) 0.0499(7) 0.5973(4) 0.044(3) Uiso 1 1 d . . .
H49A H 0.1234 0.0820 0.5785 0.052 Uiso 1 1 calc R . .
H49B H 0.1572 -0.0144 0.5772 0.052 Uiso 1 1 calc R . .
C50 C 0.1971(3) 0.1234(7) 0.5945(4) 0.034(3) Uiso 1 1 d . . .
H50A H 0.2303 0.0868 0.6071 0.041 Uiso 1 1 calc R . .
H50B H 0.1854 0.1446 0.5557 0.041 Uiso 1 1 calc R . .
N51 N 0.2050(3) 0.2154(6) 0.6283(4) 0.041(3) Uiso 1 1 d . . .
C52 C 0.1677(3) 0.2940(6) 0.5963(4) 0.039(3) Uiso 1 1 d . . .
H52A H 0.1326 0.2661 0.5841 0.047 Uiso 1 1 calc R . .
H52B H 0.1716 0.3100 0.5630 0.047 Uiso 1 1 calc R . .
C53 C 0.1731(2) 0.3909(4) 0.6275(3) 0.028(3) Uiso 1 1 d G . .
C54 C 0.1807(2) 0.4842(6) 0.6071(2) 0.055(3) Uiso 1 1 d G . .
H54A H 0.1836 0.4857 0.5738 0.066 Uiso 1 1 calc R . .
C55 C 0.1842(2) 0.5755(4) 0.6355(3) 0.065(4) Uiso 1 1 d G . .
C56 C 0.1800(2) 0.5735(4) 0.6843(3) 0.043(3) Uiso 1 1 d G . .
H56A H 0.1824 0.6359 0.7037 0.051 Uiso 1 1 calc R . .
C57 C 0.1724(2) 0.4801(5) 0.7047(2) 0.037(3) Uiso 1 1 d G . .
H57A H 0.1696 0.4787 0.7380 0.044 Uiso 1 1 calc R . .
C58 C 0.1690(2) 0.3888(4) 0.6763(3) 0.035(3) Uiso 1 1 d G . .
O58 O 0.1602(2) 0.3005(5) 0.6957(3) 0.043(2) Uiso 1 1 d . . .
C59 C 0.2139(3) -0.0508(7) 0.6765(4) 0.043(3) Uiso 1 1 d . . .
H59A H 0.2038 -0.1154 0.6553 0.065 Uiso 1 1 calc R . .
H59B H 0.2233 -0.0650 0.7152 0.065 Uiso 1 1 calc R . .
H59C H 0.2434 -0.0207 0.6738 0.065 Uiso 1 1 calc R . .
C60 C 0.2571(4) 0.2537(7) 0.6490(4) 0.045(3) Uiso 1 1 d . . .
H60A H 0.2632 0.2744 0.6179 0.068 Uiso 1 1 calc R . .
H60B H 0.2814 0.1991 0.6701 0.068 Uiso 1 1 calc R . .
H60C H 0.2620 0.3135 0.6730 0.068 Uiso 1 1 calc R . .
O61 O 0.1287(2) 0.3310(5) 0.7794(3) 0.043(2) Uiso 1 1 d . . .
C61 C 0.1137(3) 0.3643(5) 0.8150(3) 0.050(4) Uiso 1 1 d G . .
C62 C 0.1407(2) 0.4469(5) 0.8483(3) 0.058(3) Uiso 1 1 d G . .
H62A H 0.1690 0.4758 0.8451 0.070 Uiso 1 1 calc R . .
C63 C 0.1262(3) 0.4872(4) 0.8864(3) 0.064(4) Uiso 1 1 d G . .
H63A H 0.1446 0.5437 0.9092 0.077 Uiso 1 1 calc R . .
C64 C 0.0847(3) 0.4449(5) 0.8911(3) 0.049(3) Uiso 1 1 d G . .
C65 C 0.0577(2) 0.3623(5) 0.8578(3) 0.061(4) Uiso 1 1 d G . .
H65A H 0.0294 0.3334 0.8611 0.073 Uiso 1 1 calc R . .
C66 C 0.0722(3) 0.3220(4) 0.8198(3) 0.047(3) Uiso 1 1 d G . .
C67 C 0.0485(4) 0.2228(7) 0.7908(4) 0.051(3) Uiso 1 1 d . . .
H67A H 0.0746 0.1673 0.8056 0.061 Uiso 1 1 calc R . .
H67B H 0.0201 0.2042 0.7994 0.061 Uiso 1 1 calc R . .
N68 N 0.0285(3) 0.2274(6) 0.7312(4) 0.048(3) Uiso 1 1 d . . .
C69 C -0.0122(4) 0.3060(8) 0.7045(5) 0.053(4) Uiso 1 1 d . . .
H69A H -0.0051 0.3652 0.7300 0.064 Uiso 1 1 calc R . .
H69B H -0.0457 0.2759 0.6980 0.064 Uiso 1 1 calc R . .
C70 C -0.0166(4) 0.3452(7) 0.6506(4) 0.042(3) Uiso 1 1 d . . .
H70A H -0.0256 0.2874 0.6239 0.051 Uiso 1 1 calc R . .
H70B H -0.0441 0.3978 0.6350 0.051 Uiso 1 1 calc R . .
N71 N 0.0337(3) 0.3917(6) 0.6598(4) 0.047(3) Uiso 1 1 d . . .
C72 C 0.0338(4) 0.4127(7) 0.6056(4) 0.034(3) Uiso 1 1 d . . .
H72A H 0.0690 0.4334 0.6133 0.041 Uiso 1 1 calc R . .
H72B H 0.0109 0.4724 0.5880 0.041 Uiso 1 1 calc R . .
C73 C 0.0169(2) 0.3236(5) 0.5643(3) 0.038(3) Uiso 1 1 d G . .
C74 C -0.0116(2) 0.3492(4) 0.5088(3) 0.035(3) Uiso 1 1 d G . .
H74A H -0.0228 0.4183 0.4985 0.042 Uiso 1 1 calc R . .
C75 C -0.0236(2) 0.2737(6) 0.4685(2) 0.058(3) Uiso 1 1 d G . .
C76 C -0.0071(2) 0.1725(5) 0.4837(3) 0.055(3) Uiso 1 1 d G . .
H76A H -0.0153 0.1209 0.4561 0.065 Uiso 1 1 calc R . .
C77 C 0.0213(2) 0.1469(4) 0.5391(3) 0.055(3) Uiso 1 1 d G . .
H77A H 0.0326 0.0778 0.5494 0.066 Uiso 1 1 calc R . .
C78 C 0.0333(2) 0.2225(5) 0.5794(2) 0.039(3) Uiso 1 1 d G . .
O78 O 0.0626(2) 0.1912(5) 0.6328(3) 0.042(2) Uiso 1 1 d . . .
C79 C 0.0065(4) 0.1287(7) 0.7056(4) 0.062(4) Uiso 1 1 d . . .
H79A H -0.0214 0.1101 0.7143 0.093 Uiso 1 1 calc R . .
H79B H 0.0332 0.0753 0.7197 0.093 Uiso 1 1 calc R . .
H79C H -0.0071 0.1343 0.6655 0.093 Uiso 1 1 calc R . .
C80 C 0.0436(4) 0.4891(7) 0.6894(5) 0.055(4) Uiso 1 1 d . . .
H80A H 0.0174 0.5397 0.6670 0.083 Uiso 1 1 calc R . .
H80B H 0.0777 0.5147 0.6968 0.083 Uiso 1 1 calc R . .
H80C H 0.0425 0.4785 0.7244 0.083 Uiso 1 1 calc R . .
C81 C 0.3556(3) 0.7150(5) 0.5206(4) 0.098(4) Uiso 1 1 d G . .
H81A H 0.3900 0.7052 0.5270 0.117 Uiso 1 1 calc R . .
C82 C 0.3167(4) 0.7299(5) 0.4672(4) 0.120(5) Uiso 1 1 d G . .
H82A H 0.3245 0.7303 0.4371 0.144 Uiso 1 1 calc R . .
C83 C 0.2662(3) 0.7441(5) 0.4579(3) 0.105(5) Uiso 1 1 d G . .
H83A H 0.2396 0.7543 0.4214 0.126 Uiso 1 1 calc R . .
C84 C 0.2547(3) 0.7435(6) 0.5020(4) 0.117(4) Uiso 1 1 d G . .
H84A H 0.2202 0.7533 0.4957 0.141 Uiso 1 1 calc R . .
C85 C 0.2936(4) 0.7287(6) 0.5554(4) 0.113(5) Uiso 1 1 d G . .
H85A H 0.2857 0.7283 0.5856 0.135 Uiso 1 1 calc R . .
C86 C 0.3440(3) 0.7144(5) 0.5647(3) 0.096(4) Uiso 1 1 d G . .
H86A H 0.3706 0.7042 0.6013 0.115 Uiso 1 1 calc R . .
C87 C 0.3344(7) 0.1895(10) 0.5531(7) 0.080(10) Uiso 0.545(11) 1 d PG A 1
H87A H 0.3464 0.2553 0.5694 0.096 Uiso 0.545(11) 1 calc PR A 1
C88 C 0.3695(5) 0.1123(15) 0.5585(7) 0.098(10) Uiso 0.545(11) 1 d PG A 1
H88A H 0.4053 0.1253 0.5785 0.117 Uiso 0.545(11) 1 calc PR A 1
C89 C 0.3520(7) 0.0159(13) 0.5347(8) 0.148(14) Uiso 0.545(11) 1 d PG A 1
H89A H 0.3760 -0.0368 0.5383 0.178 Uiso 0.545(11) 1 calc PR A 1
C90 C 0.2995(8) -0.0032(11) 0.5054(7) 0.103(10) Uiso 0.545(11) 1 d PG A 1
H90A H 0.2876 -0.0690 0.4891 0.124 Uiso 0.545(11) 1 calc PR A 1
C91 C 0.2645(6) 0.0740(15) 0.5000(7) 0.106(10) Uiso 0.545(11) 1 d PG A 1
H91A H 0.2286 0.0609 0.4801 0.128 Uiso 0.545(11) 1 calc PR A 1
C92 C 0.2819(6) 0.1704(12) 0.5239(7) 0.081(8) Uiso 0.545(11) 1 d PG A 1
H92A H 0.2580 0.2231 0.5202 0.097 Uiso 0.545(11) 1 calc PR A 1
C87A C 0.3555(8) 0.1740(11) 0.5625(7) 0.046(8) Uiso 0.455(11) 1 d PG A 2
H87B H 0.3493 0.2345 0.5782 0.055 Uiso 0.455(11) 1 calc PR A 2
C88A C 0.3946(7) 0.1730(11) 0.5469(7) 0.106(12) Uiso 0.455(11) 1 d PG A 2
H88B H 0.4151 0.2329 0.5520 0.128 Uiso 0.455(11) 1 calc PR A 2
C89A C 0.4036(5) 0.0844(13) 0.5238(6) 0.059(9) Uiso 0.455(11) 1 d PG A 2
H89B H 0.4303 0.0837 0.5132 0.071 Uiso 0.455(11) 1 calc PR A 2
C90A C 0.3736(6) -0.0032(11) 0.5163(6) 0.038(7) Uiso 0.455(11) 1 d PG A 2
H90B H 0.3798 -0.0637 0.5006 0.045 Uiso 0.455(11) 1 calc PR A 2
C91A C 0.3345(6) -0.0022(11) 0.5319(7) 0.060(10) Uiso 0.455(11) 1 d PG A 2
H91B H 0.3140 -0.0620 0.5268 0.072 Uiso 0.455(11) 1 calc PR A 2
C92A C 0.3255(7) 0.0864(13) 0.5550(7) 0.069(10) Uiso 0.455(11) 1 d PG A 2
H92B H 0.2988 0.0871 0.5656 0.083 Uiso 0.455(11) 1 calc PR A 2
C93 C 0.1484(7) 0.1939(9) 0.9426(7) 0.139(16) Uiso 0.607(12) 1 d PG B 1
H93A H 0.1468 0.2652 0.9337 0.167 Uiso 0.607(12) 1 calc PR B 1
C94 C 0.1079(5) 0.1474(12) 0.9476(6) 0.105(10) Uiso 0.607(12) 1 d PG B 1
H94A H 0.0786 0.1870 0.9422 0.125 Uiso 0.607(12) 1 calc PR B 1
C95 C 0.1103(5) 0.0430(12) 0.9607(6) 0.085(8) Uiso 0.607(12) 1 d PG B 1
H95A H 0.0826 0.0112 0.9641 0.102 Uiso 0.607(12) 1 calc PR B 1
C96 C 0.1532(7) -0.0149(9) 0.9687(6) 0.118(10) Uiso 0.607(12) 1 d PG B 1
H96A H 0.1549 -0.0862 0.9776 0.141 Uiso 0.607(12) 1 calc PR B 1
C97 C 0.1937(6) 0.0316(13) 0.9637(7) 0.126(13) Uiso 0.607(12) 1 d PG B 1
H97A H 0.2230 -0.0079 0.9691 0.152 Uiso 0.607(12) 1 calc PR B 1
C98 C 0.1913(6) 0.1360(14) 0.9506(7) 0.092(9) Uiso 0.607(12) 1 d PG B 1
H98A H 0.2190 0.1678 0.9472 0.111 Uiso 0.607(12) 1 calc PR B 1
C93A C 0.1793(10) 0.0113(12) 0.9635(9) 0.063(13) Uiso 0.393(12) 1 d PG B 2
H93B H 0.1680 -0.0582 0.9606 0.076 Uiso 0.393(12) 1 calc PR B 2
C94A C 0.1441(7) 0.0895(16) 0.9362(8) 0.068(11) Uiso 0.393(12) 1 d PG B 2
H94B H 0.1087 0.0734 0.9148 0.082 Uiso 0.393(12) 1 calc PR B 2
C95A C 0.1607(9) 0.1913(14) 0.9404(9) 0.064(14) Uiso 0.393(12) 1 d PG B 2
H95B H 0.1367 0.2447 0.9218 0.077 Uiso 0.393(12) 1 calc PR B 2
C96A C 0.2125(10) 0.2149(13) 0.9719(10) 0.117(15) Uiso 0.393(12) 1 d PG B 2
H96B H 0.2239 0.2844 0.9747 0.140 Uiso 0.393(12) 1 calc PR B 2
C97A C 0.2477(7) 0.1367(19) 0.9991(9) 0.078(12) Uiso 0.393(12) 1 d PG B 2
H97B H 0.2831 0.1528 1.0206 0.093 Uiso 0.393(12) 1 calc PR B 2
C98A C 0.2311(8) 0.0349(16) 0.9949(9) 0.092(13) Uiso 0.393(12) 1 d PG B 2
H98B H 0.2551 -0.0185 1.0135 0.110 Uiso 0.393(12) 1 calc PR B 2

loop_
_atom_site_aniso_label
_atom_site_aniso_U_11
_atom_site_aniso_U_22
_atom_site_aniso_U_33
_atom_site_aniso_U_23
_atom_site_aniso_U_13
_atom_site_aniso_U_12
Fe1 0.0347(11) 0.0353(10) 0.0342(12) 0.0033(9) 0.0167(10) -0.0001(9)
Fe2 0.0342(12) 0.0452(11) 0.0405(13) 0.0080(10) 0.0162(10) -0.0025(9)
Fe3 0.0371(11) 0.0368(10) 0.0335(12) 0.0009(9) 0.0187(10) -0.0006(9)
Fe4 0.0379(12) 0.0378(11) 0.0483(14) 0.0019(10) 0.0235(11) 0.0007(9)
Cl1 0.078(3) 0.0348(19) 0.107(3) -0.004(2) 0.070(2) 0.0007(19)
Cl2 0.075(2) 0.0411(18) 0.108(3) -0.0137(19) 0.054(2) 0.0046(17)
Cl3 0.072(2) 0.101(3) 0.041(2) 0.000(2) 0.0031(18) -0.008(2)
Cl4 0.137(4) 0.343(6) 0.100(4) 0.064(4) 0.089(3) -0.018(4)
Cl5 0.068(3) 0.0384(19) 0.120(3) 0.032(2) 0.055(3) 0.0125(19)
Cl6 0.254(5) 0.050(2) 0.189(4) 0.027(3) 0.176(4) 0.014(3)
Cl7 0.130(3) 0.134(3) 0.084(3) -0.003(3) 0.074(3) 0.033(3)
Cl8 0.156(3) 0.057(2) 0.051(2) 0.0039(19) -0.002(2) -0.015(2)

loop_
_atom_type_symbol
_atom_type_description
_atom_type_scat_dispersion_real
_atom_type_scat_dispersion_imag
_atom_type_scat_source
C C 0.0033 0.0016 'International Tables Vol C Tables 4.2.6.8 and 6.1.1.4'
H H 0.0000 0.0000 'International Tables Vol C Tables 4.2.6.8 and 6.1.1.4'
N N 0.0061 0.0033 'International Tables Vol C Tables 4.2.6.8 and 6.1.1.4'
O O 0.0106 0.0060 'International Tables Vol C Tables 4.2.6.8 and 6.1.1.4'
Cl Cl 0.1484 0.1585 'International Tables Vol C Tables 4.2.6.8 and 6.1.1.4'
Fe Fe 0.3463 0.8444 'International Tables Vol C Tables 4.2.6.8 and 6.1.1.4'

loop_
_geom_angle_atom_site_label_1
_geom_angle_atom_site_label_2
_geom_angle_atom_site_label_3
_geom_angle
_geom_angle_site_symmetry_1
_geom_angle_site_symmetry_3
_geom_angle_publ_flag
O Fe1 O18 116.8(3) . . ?
O Fe1 O1 105.3(3) . . ?
O18 Fe1 O1 83.0(3) . . ?
O Fe1 N8 104.3(3) . . ?
O18 Fe1 N8 138.8(3) . . ?
O1 Fe1 N8 89.9(3) . . ?
O Fe1 N11 99.6(3) . . ?
O18 Fe1 N11 88.0(3) . . ?
O1 Fe1 N11 155.0(3) . . ?
N8 Fe1 N11 81.5(3) . . ?
O38 Fe2 O21 169.8(3) . . ?
O38 Fe2 O18 85.7(3) . . ?
O21 Fe2 O18 85.1(3) . . ?
O38 Fe2 N31 89.1(3) . . ?
O21 Fe2 N31 99.9(3) . . ?
O18 Fe2 N31 174.4(3) . . ?
O38 Fe2 O1 91.4(3) . . ?
O21 Fe2 O1 81.2(3) . . ?
O18 Fe2 O1 70.0(2) . . ?
N31 Fe2 O1 108.1(3) . . ?
O38 Fe2 N28 101.3(3) . . ?
O21 Fe2 N28 85.7(3) . . ?
O18 Fe2 N28 105.8(3) . . ?
N31 Fe2 N28 77.2(3) . . ?
O1 Fe2 N28 166.5(3) . . ?
O Fe3 O58 115.8(3) . . ?
O Fe3 O41 106.2(3) . . ?
O58 Fe3 O41 84.1(3) . . ?
O Fe3 N48 104.5(3) . . ?
O58 Fe3 N48 139.4(3) . . ?
O41 Fe3 N48 89.7(3) . . ?
O Fe3 N51 97.6(3) . . ?
O58 Fe3 N51 88.5(3) . . ?
O41 Fe3 N51 155.9(3) . . ?
N48 Fe3 N51 81.1(3) . . ?
O61 Fe4 O78 172.7(3) . . ?
O61 Fe4 O58 85.9(3) . . ?
O78 Fe4 O58 88.1(3) . . ?
O61 Fe4 O41 91.4(3) . . ?
O78 Fe4 O41 82.6(3) . . ?
O58 Fe4 O41 70.6(2) . . ?
O61 Fe4 N71 99.9(3) . . ?
O78 Fe4 N71 85.7(3) . . ?
O58 Fe4 N71 105.7(3) . . ?
O41 Fe4 N71 167.9(3) . . ?
O61 Fe4 N68 86.2(3) . . ?
O78 Fe4 N68 99.5(3) . . ?
O58 Fe4 N68 171.1(3) . . ?
O41 Fe4 N68 105.5(3) . . ?
N71 Fe4 N68 79.7(3) . . ?
Fe3 O Fe1 160.1(3) . . ?
C1 O1 Fe1 120.3(5) . . ?
C1 O1 Fe2 139.0(5) . . ?
Fe1 O1 Fe2 97.7(3) . . ?
O1 C1 C2 121.3(6) . . ?
O1 C1 C6 118.7(6) . . ?
C2 C1 C6 120.0 . . ?
C3 C2 C1 120.0 . . ?
C2 C3 C4 120.0 . . ?
C5 C4 C3 120.0 . . ?
C5 C4 Cl1 122.7(5) . . ?
C3 C4 Cl1 117.3(5) . . ?
C4 C5 C6 120.0 . . ?
C5 C6 C1 120.0 . . ?
C5 C6 C7 120.1(6) . . ?
C1 C6 C7 119.7(6) . . ?
C6 C7 N8 111.9(8) . . ?
C9 N8 C19 110.4(8) . . ?
C9 N8 C7 110.1(8) . . ?
C19 N8 C7 110.0(7) . . ?
C9 N8 Fe1 102.8(6) . . ?
C19 N8 Fe1 111.8(6) . . ?
C7 N8 Fe1 111.5(6) . . ?
N8 C9 C10 110.5(9) . . ?
N11 C10 C9 111.2(8) . . ?
C10 N11 C20 110.9(7) . . ?
C10 N11 C12 108.1(7) . . ?
C20 N11 C12 110.1(7) . . ?
C10 N11 Fe1 106.9(6) . . ?
C20 N11 Fe1 111.4(6) . . ?
C12 N11 Fe1 109.4(5) . . ?
N11 C12 C13 110.7(7) . . ?
C14 C13 C18 120.0 . . ?
C14 C13 C12 122.5(5) . . ?
C18 C13 C12 117.3(5) . . ?
C15 C14 C13 120.0 . . ?
C14 C15 C16 120.0 . . ?
C14 C15 Cl2 121.7(4) . . ?
C16 C15 Cl2 118.3(4) . . ?
C17 C16 C15 120.0 . . ?
C18 C17 C16 120.0 . . ?
O18 C18 C17 120.2(5) . . ?
O18 C18 C13 119.7(5) . . ?
C17 C18 C13 120.0 . . ?
C18 O18 Fe1 129.5(5) . . ?
C18 O18 Fe2 127.2(5) . . ?
Fe1 O18 Fe2 102.5(3) . . ?
C21 O21 Fe2 133.4(6) . . ?
O21 C21 C22 118.9(6) . . ?
O21 C21 C26 121.1(6) . . ?
C22 C21 C26 120.0 . . ?
C21 C22 C23 120.0 . . ?
C24 C23 C22 120.0 . . ?
C23 C24 C25 120.0 . . ?
C23 C24 Cl3 118.7(5) . . ?
C25 C24 Cl3 121.3(5) . . ?
C26 C25 C24 120.0 . . ?
C25 C26 C21 120.0 . . ?
C25 C26 C27 117.6(7) . . ?
C21 C26 C27 122.4(7) . . ?
N28 C27 C26 114.0(8) . . ?
C39 N28 C29 109.6(8) . . ?
C39 N28 C27 107.6(8) . . ?
C29 N28 C27 110.5(8) . . ?
C39 N28 Fe2 110.4(6) . . ?
C29 N28 Fe2 108.8(6) . . ?
C27 N28 Fe2 109.9(6) . . ?
N28 C29 C30 108.9(8) . . ?
N31 C30 C29 111.9(9) . . ?
C30 N31 C40 112.3(8) . . ?
C30 N31 C32 112.1(8) . . ?
C40 N31 C32 104.3(8) . . ?
C30 N31 Fe2 110.4(6) . . ?
C40 N31 Fe2 108.3(7) . . ?
C32 N31 Fe2 109.1(6) . . ?
N31 C32 C33 112.0(7) . . ?
C34 C33 C38 120.0 . . ?
C34 C33 C32 116.6(6) . . ?
C38 C33 C32 123.3(6) . . ?
C33 C34 C35 120.0 . . ?
C36 C35 C34 120.0 . . ?
C36 C35 Cl4 119.5(5) . . ?
C34 C35 Cl4 120.5(5) . . ?
C35 C36 C37 120.0 . . ?
C38 C37 C36 120.0 . . ?
O38 C38 C37 120.0(6) . . ?
O38 C38 C33 120.0(6) . . ?
C37 C38 C33 120.0 . . ?
C38 O38 Fe2 132.9(6) . . ?
C41 O41 Fe3 123.8(5) . . ?
C41 O41 Fe4 134.7(5) . . ?
Fe3 O41 Fe4 97.7(3) . . ?
O41 C41 C42 121.2(6) . . ?
O41 C41 C46 118.8(6) . . ?
C42 C41 C46 120.0 . . ?
C43 C42 C41 120.0 . . ?
C44 C43 C42 120.0 . . ?
C43 C44 C45 120.0 . . ?
C43 C44 Cl5 121.4(4) . . ?
C45 C44 Cl5 118.6(4) . . ?
C46 C45 C44 120.0 . . ?
C45 C46 C41 120.0 . . ?
C45 C46 C47 121.5(6) . . ?
C41 C46 C47 118.5(6) . . ?
N48 C47 C46 115.6(8) . . ?
C49 N48 C47 111.6(8) . . ?
C49 N48 C59 109.0(8) . . ?
C47 N48 C59 107.4(7) . . ?
C49 N48 Fe3 106.6(6) . . ?
C47 N48 Fe3 111.0(6) . . ?
C59 N48 Fe3 111.4(6) . . ?
N48 C49 C50 112.5(9) . . ?
N51 C50 C49 112.7(8) . . ?
C60 N51 C52 111.2(8) . . ?
C60 N51 C50 111.0(7) . . ?
C52 N51 C50 109.5(8) . . ?
C60 N51 Fe3 110.9(6) . . ?
C52 N51 Fe3 107.8(6) . . ?
C50 N51 Fe3 106.3(6) . . ?
N51 C52 C53 113.2(7) . . ?
C54 C53 C58 120.0 . . ?
C54 C53 C52 120.0(6) . . ?
C58 C53 C52 120.0(6) . . ?
C55 C54 C53 120.0 . . ?
C56 C55 C54 120.0 . . ?
C56 C55 Cl6 120.1(5) . . ?
C54 C55 Cl6 119.9(5) . . ?
C55 C56 C57 120.0 . . ?
C58 C57 C56 120.0 . . ?
O58 C58 C57 119.0(6) . . ?
O58 C58 C53 121.0(6) . . ?
C57 C58 C53 120.0 . . ?
C58 O58 Fe3 129.4(5) . . ?
C58 O58 Fe4 125.7(5) . . ?
Fe3 O58 Fe4 102.3(3) . . ?
C61 O61 Fe4 132.5(6) . . ?
O61 C61 C62 117.0(6) . . ?
O61 C61 C66 123.0(6) . . ?
C62 C61 C66 120.0 . . ?
C61 C62 C63 120.0 . . ?
C64 C63 C62 120.0 . . ?
C65 C64 C63 120.0 . . ?
C65 C64 Cl7 120.3(5) . . ?
C63 C64 Cl7 119.7(5) . . ?
C64 C65 C66 120.0 . . ?
C65 C66 C61 120.0 . . ?
C65 C66 C67 119.1(6) . . ?
C61 C66 C67 120.1(6) . . ?
N68 C67 C66 113.9(8) . . ?
C79 N68 C67 111.3(8) . . ?
C79 N68 C69 106.8(8) . . ?
C67 N68 C69 113.4(8) . . ?
C79 N68 Fe4 106.4(6) . . ?
C67 N68 Fe4 112.1(6) . . ?
C69 N68 Fe4 106.5(6) . . ?
N68 C69 C70 113.6(9) . . ?
N71 C70 C69 109.5(8) . . ?
C80 N71 C70 111.9(8) . . ?
C80 N71 C72 107.4(8) . . ?
C70 N71 C72 110.5(8) . . ?
C80 N71 Fe4 114.2(7) . . ?
C70 N71 Fe4 103.1(6) . . ?
C72 N71 Fe4 109.7(6) . . ?
N71 C72 C73 116.3(7) . . ?
C74 C73 C78 120.0 . . ?
C74 C73 C72 116.9(6) . . ?
C78 C73 C72 122.7(6) . . ?
C75 C74 C73 120.0 . . ?
C74 C75 C76 120.0 . . ?
C74 C75 Cl8 120.2(5) . . ?
C76 C75 Cl8 119.7(5) . . ?
C77 C76 C75 120.0 . . ?
C76 C77 C78 120.0 . . ?
O78 C78 C77 116.2(6) . . ?
O78 C78 C73 123.8(6) . . ?
C77 C78 C73 120.0 . . ?
C78 O78 Fe4 133.4(5) . . ?
C82 C81 C86 120.0 . . ?
C83 C82 C81 120.0 . . ?
C82 C83 C84 120.0 . . ?
C85 C84 C83 120.0 . . ?
C84 C85 C86 120.0 . . ?
C85 C86 C81 120.0 . . ?
C88 C87 C92 120.0 . . ?
C89 C88 C87 120.0 . . ?
C88 C89 C90 120.0 . . ?
C91 C90 C89 120.0 . . ?
C92 C91 C90 120.0 . . ?
C91 C92 C87 120.0 . . ?
C88A C87A C92A 120.0 . . ?
C87A C88A C89A 120.0 . . ?
C90A C89A C88A 120.0 . . ?
C89A C90A C91A 120.0 . . ?
C92A C91A C90A 120.0 . . ?
C91A C92A C87A 120.0 . . ?
C94 C93 C98 120.0 . . ?
C95 C94 C93 120.0 . . ?
C96 C95 C94 120.0 . . ?
C95 C96 C97 120.0 . . ?
C96 C97 C98 120.0 . . ?
C97 C98 C93 120.0 . . ?
C94A C93A C98A 120.0 . . ?
C95A C94A C93A 120.0 . . ?
C94A C95A C96A 120.0 . . ?
C95A C96A C97A 120.0 . . ?
C98A C97A C96A 120.0 . . ?
C97A C98A C93A 120.0 . . ?

loop_
_geom_bond_atom_site_label_1
_geom_bond_atom_site_label_2
_geom_bond_distance
_geom_bond_site_symmetry_2
_geom_bond_publ_flag
Fe1 O 1.776(8) . ?
Fe1 O18 1.880(6) . ?
Fe1 O1 1.959(6) . ?
Fe1 N8 2.151(8) . ?
Fe1 N11 2.243(7) . ?
Fe2 O38 1.946(8) . ?
Fe2 O21 2.015(7) . ?
Fe2 O18 2.185(6) . ?
Fe2 N31 2.240(8) . ?
Fe2 O1 2.249(6) . ?
Fe2 N28 2.267(8) . ?
Fe3 O 1.760(8) . ?
Fe3 O58 1.892(6) . ?
Fe3 O41 1.961(6) . ?
Fe3 N48 2.162(8) . ?
Fe3 N51 2.273(8) . ?
Fe4 O61 1.980(7) . ?
Fe4 O78 2.015(7) . ?
Fe4 O58 2.197(6) . ?
Fe4 O41 2.267(6) . ?
Fe4 N71 2.277(8) . ?
Fe4 N68 2.298(8) . ?
Cl1 C4 1.731(5) . ?
Cl2 C15 1.715(5) . ?
Cl3 C24 1.749(6) . ?
Cl4 C35 1.750(6) . ?
Cl5 C44 1.714(5) . ?
Cl6 C55 1.726(5) . ?
Cl7 C64 1.756(6) . ?
Cl8 C75 1.721(6) . ?
O1 C1 1.346(7) . ?
C1 C2 1.3900 . ?
C1 C6 1.3900 . ?
C2 C3 1.3900 . ?
C3 C4 1.3900 . ?
C4 C5 1.3900 . ?
C5 C6 1.3900 . ?
C6 C7 1.481(10) . ?
C7 N8 1.518(11) . ?
N8 C9 1.485(11) . ?
N8 C19 1.489(10) . ?
C9 C10 1.513(11) . ?
C10 N11 1.467(11) . ?
N11 C20 1.471(11) . ?
N11 C12 1.505(9) . ?
C12 C13 1.538(9) . ?
C13 C14 1.3900 . ?
C13 C18 1.3900 . ?
C14 C15 1.3900 . ?
C15 C16 1.3900 . ?
C16 C17 1.3900 . ?
C17 C18 1.3900 . ?
C18 O18 1.352(7) . ?
O21 C21 1.346(8) . ?
C21 C22 1.3900 . ?
C21 C26 1.3900 . ?
C22 C23 1.3900 . ?
C23 C24 1.3900 . ?
C24 C25 1.3900 . ?
C25 C26 1.3900 . ?
C26 C27 1.505(11) . ?
C27 N28 1.493(12) . ?
N28 C39 1.468(11) . ?
N28 C29 1.487(10) . ?
C29 C30 1.492(12) . ?
C30 N31 1.450(11) . ?
N31 C40 1.484(11) . ?
N31 C32 1.493(11) . ?
C32 C33 1.537(10) . ?
C33 C34 1.3900 . ?
C33 C38 1.3900 . ?
C34 C35 1.3900 . ?
C35 C36 1.3900 . ?
C36 C37 1.3900 . ?
C37 C38 1.3900 . ?
C38 O38 1.336(8) . ?
O41 C41 1.371(7) . ?
C41 C42 1.3900 . ?
C41 C46 1.3900 . ?
C42 C43 1.3900 . ?
C43 C44 1.3900 . ?
C44 C45 1.3900 . ?
C45 C46 1.3900 . ?
C46 C47 1.507(10) . ?
C47 N48 1.473(10) . ?
N48 C49 1.445(11) . ?
N48 C59 1.513(10) . ?
C49 C50 1.517(10) . ?
C50 N51 1.458(10) . ?
N51 C60 1.449(10) . ?
N51 C52 1.454(10) . ?
C52 C53 1.481(9) . ?
C53 C54 1.3900 . ?
C53 C58 1.3900 . ?
C54 C55 1.3900 . ?
C55 C56 1.3900 . ?
C56 C57 1.3900 . ?
C57 C58 1.3900 . ?
C58 O58 1.333(7) . ?
O61 C61 1.310(8) . ?
C61 C62 1.3900 . ?
C61 C66 1.3900 . ?
C62 C63 1.3900 . ?
C63 C64 1.3900 . ?
C64 C65 1.3900 . ?
C65 C66 1.3900 . ?
C66 C67 1.499(10) . ?
C67 N68 1.456(12) . ?
N68 C79 1.456(11) . ?
N68 C69 1.479(11) . ?
C69 C70 1.504(12) . ?
C70 N71 1.500(10) . ?
N71 C80 1.451(11) . ?
N71 C72 1.503(12) . ?
C72 C73 1.527(10) . ?
C73 C74 1.3900 . ?
C73 C78 1.3900 . ?
C74 C75 1.3900 . ?
C75 C76 1.3900 . ?
C76 C77 1.3900 . ?
C77 C78 1.3900 . ?
C78 O78 1.368(8) . ?
C81 C82 1.3900 . ?
C81 C86 1.3900 . ?
C82 C83 1.3900 . ?
C83 C84 1.3900 . ?
C84 C85 1.3900 . ?
C85 C86 1.3900 . ?
C87 C88 1.3900 . ?
C87 C92 1.3900 . ?
C88 C89 1.3900 . ?
C89 C90 1.3900 . ?
C90 C91 1.3900 . ?
C91 C92 1.3900 . ?
C87A C88A 1.3900 . ?
C87A C92A 1.3900 . ?
C88A C89A 1.3900 . ?
C89A C90A 1.3900 . ?
C90A C91A 1.3900 . ?
C91A C92A 1.3900 . ?
C93 C94 1.3900 . ?
C93 C98 1.3900 . ?
C94 C95 1.3900 . ?
C95 C96 1.3900 . ?
C96 C97 1.3900 . ?
C97 C98 1.3900 . ?
C93A C94A 1.3900 . ?
C93A C98A 1.3900 . ?
C94A C95A 1.3900 . ?
C95A C96A 1.3900 . ?
C96A C97A 1.3900 . ?
C97A C98A 1.3900 . ?
